data_1100454
loop_
_publ_author_name
'Hillwig, R.'
'Harms, K.'
'Dehnicke, K.'
'M\"uller, U.'

_publ_section_title
;
 Elementorganisch substituierte Ammonium-Salze. Die Kristallstrukturen von
 [HN(SnMe~3~)~3~]I, [H~2~N(SnMe~3~)~2~][SnMe~3~Cl~2~] und [N(AsMe~3~)~2~]Br
;
_journal_coden_ASTM ZAACAB
_journal_issue 1-6
_journal_name_full
;
 Zeitschrift fuer Anorganische und Allgemeine Chemie
;
_journal_page_first 676
_journal_page_last 682
_journal_paper_doi 10.1002/zaac.199762301107
_journal_volume 623
_journal_year 1997
_chemical_formula_sum 'C9 H29 Cl2 N Sn3'
_space_group_IT_number 29
_symmetry_cell_setting orthorhombic
_symmetry_Int_Tables_number 29
_symmetry_space_group_name_Hall 'P 2c -2ac'
_symmetry_space_group_name_H-M 'P c a 21'
_cell_angle_alpha 90
_cell_angle_beta 90
_cell_angle_gamma 90
_cell_formula_units_Z 4
_cell_length_a 13.732(6)
_cell_length_b 7.622(3)
_cell_length_c 19.515(8)
_cod_original_formula_sum 'C9 H29 Cl2 N1 Sn3'
_cod_database_code 1100454

loop_
_symmetry_equiv_pos_site_id
_symmetry_equiv_pos_as_xyz
1 x,y,z
2 -x,-y,1/2+z
3 1/2-x,y,1/2+z
4 1/2+x,-y,z

loop_
_atom_site_label
_atom_site_type_symbol
_atom_site_fract_x
_atom_site_fract_y
_atom_site_fract_z
_atom_site_attached_hydrogens
Sn1 Sn 0.78065(4) 0.95679(8) 0.99866(4) 0
Sn2 Sn 0.93085(4) 0.62176(10) 0.89839(3) 0
Sn3 Sn 0.92593(5) 0.16734(10) 0.70500(3) 0
Cl1 Cl 0.9175(2) 0.0776(5) 0.57364(14) 0
Cl2 Cl 0.9420(2) 0.2341(4) 0.83841(14) 0
N1 N 0.9133(7) 0.8776(13) 0.9454(6) 2
C1 C 1.0032(10) 0.5011(6) 0.9818(6) 3
C2 C 1.0272(9) 0.6820(19) 0.8154(6) 3
C3 C 0.7822(7) 0.5610(17) 0.8741(8) 3
C4 C 0.8337(11) 1.1699(16) 1.0585(8) 3
C5 C 0.6917(9) 1.0235(21) 0.9128(6) 3
C6 C 0.7494(8) 0.7211(14) 1.0520(5) 3
C7 C 0.8410(11) -0.054(18) 0.7279(7) 3
C8 C 0.8524(16) 0.4088(19) 0.6866(8) 3
C9 C 1.0791(10) 0.1518(42) 0.7019(11) 3

loop_
_atom_type_symbol
_atom_type_radius_bond
C 0.68
Cl 0.99
N 0.68
Sn 1.46
